data_4305086
loop_
_publ_author_name
'Jarl Ivar van der Vlugt'
'Evgeny A. Pidko'
'Dieter Vogt'
'Martin Lutz'
'Anthony L. Spek'
'Auke Meetsma'

_publ_contact_author_address
; Bijvoet Center for Biomolecular Research
  Crystal and Structural Chemistry
  Utrecht University
  Padualaan 8
  3584 CH Utrecht
  The Netherlands
;
_publ_contact_author_email m.lutz@uu.nl
_publ_contact_author_fax '[+31] 30 2533940'
_publ_contact_author_name 'Martin Lutz'
_publ_contact_author_phone '[+31] 30 2533902'
_publ_section_title
;
T-Shaped Cationic CuI Complexes with Hemilabile PNP-Type Ligands
;
_journal_name_full 'Inorganic Chemistry'
_journal_page_first 4442
_journal_page_last 4444
_journal_paper_doi 10.1021/ic800298a
_journal_volume 47
_journal_year 2008
_chemical_formula_moiety 'C24 H43 Cu N2 P2 S'
_chemical_formula_sum 'C24 H43 Cu N2 P2 S'
_chemical_formula_weight 517.14
_chemical_name_systematic
; 
 ? 
;
_space_group_IT_number 14
_symmetry_cell_setting monoclinic
_symmetry_space_group_name_Hall '-P 2ybc'
_symmetry_space_group_name_H-M 'P 1 21/c 1'
_atom_sites_solution_hydrogens geom
_atom_sites_solution_primary direct
_atom_sites_solution_secondary difmap
_audit_creation_method SHELXL-97
_cell_angle_alpha 90.00
_cell_angle_beta 109.3656(8)
_cell_angle_gamma 90.00
_cell_formula_units_Z 4
_cell_length_a 10.9216(1)
_cell_length_b 16.0363(2)
_cell_length_c 16.5209(2)
_cell_measurement_reflns_used 43698
_cell_measurement_temperature 150(2)
_cell_measurement_theta_max 27.48
_cell_measurement_theta_min 1.02
_cell_volume 2729.80(6)
_computing_cell_refinement HKL2000
_computing_data_collection 'Nonius COLLECT'
_computing_data_reduction 'HKL2000, denzox, Sadabs'
_computing_structure_refinement 'SHELXL-97 (Sheldrick, 1997)'
_computing_structure_solution 'SHELXS-97 (Sheldrick, 1990)'
_diffrn_ambient_temperature 150(2)
_diffrn_measured_fraction_theta_full 0.996
_diffrn_measured_fraction_theta_max 0.996
_diffrn_measurement_device_type 'Nonius KappaCCD'
_diffrn_measurement_method '\f and \w scans'
_diffrn_radiation_monochromator graphite
_diffrn_radiation_source 'rotating anode'
_diffrn_radiation_type MoK\a
_diffrn_radiation_wavelength 0.71073
_diffrn_reflns_av_R_equivalents 0.0593
_diffrn_reflns_av_sigmaI/netI 0.0398
_diffrn_reflns_limit_h_max 14
_diffrn_reflns_limit_h_min -14
_diffrn_reflns_limit_k_max 20
_diffrn_reflns_limit_k_min -20
_diffrn_reflns_limit_l_max 21
_diffrn_reflns_limit_l_min -21
_diffrn_reflns_number 52330
_diffrn_reflns_theta_full 27.53
_diffrn_reflns_theta_max 27.53
_diffrn_reflns_theta_min 1.82
_exptl_absorpt_coefficient_mu 1.007
_exptl_absorpt_correction_T_max 0.92
_exptl_absorpt_correction_T_min 0.67
_exptl_absorpt_correction_type multi-scan
_exptl_crystal_colour yellowish
_exptl_crystal_density_diffrn 1.258
_exptl_crystal_density_method 'not measured'
_exptl_crystal_description block
_exptl_crystal_F_000 1104
_exptl_crystal_size_max 0.14
_exptl_crystal_size_mid 0.09
_exptl_crystal_size_min 0.08
_refine_diff_density_max 0.377
_refine_diff_density_min -0.402
_refine_diff_density_rms 0.058
_refine_ls_extinction_method none
_refine_ls_goodness_of_fit_ref 1.022
_refine_ls_hydrogen_treatment constr
_refine_ls_matrix_type full
_refine_ls_number_parameters 283
_refine_ls_number_reflns 6263
_refine_ls_number_restraints 0
_refine_ls_restrained_S_all 1.022
_refine_ls_R_factor_all 0.0569
_refine_ls_R_factor_gt 0.0356
_refine_ls_shift/su_max 0.001
_refine_ls_shift/su_mean 0.000
_refine_ls_structure_factor_coef Fsqd
_refine_ls_weighting_details 'calc w=1/[\s^2^(Fo^2^)+(0.0289P)^2^+1.6613P] where P=(Fo^2^+2Fc^2^)/3'
_refine_ls_weighting_scheme calc
_refine_ls_wR_factor_gt 0.0727
_refine_ls_wR_factor_ref 0.0798
_reflns_number_gt 4817
_reflns_number_total 6263
_reflns_threshold_expression I>2\s(I)
_cod_data_source_file ic800298a-file001_4.cif
_cod_data_source_block s3926a
_cod_original_sg_symbol_H-M 'P 21/c'
_cod_database_code 4305086

loop_
_symmetry_equiv_pos_as_xyz
'x, y, z'
'-x, y+1/2, -z+1/2'
'-x, -y, -z'
'x, -y-1/2, z-1/2'

loop_
_atom_site_label
_atom_site_type_symbol
_atom_site_fract_x
_atom_site_fract_y
_atom_site_fract_z
_atom_site_U_iso_or_equiv
_atom_site_adp_type
_atom_site_occupancy
_atom_site_symmetry_multiplicity
_atom_site_calc_flag
_atom_site_refinement_flags
_atom_site_disorder_assembly
_atom_site_disorder_group
Cu1 Cu 0.69740(2) 0.342176(16) 0.379745(16) 0.02621(8) Uani 1 1 d . . .
S1 S 0.32806(6) 0.20543(4) 0.40343(4) 0.04406(16) Uani 1 1 d . . .
P1 P 0.90239(5) 0.29416(3) 0.45742(3) 0.02040(11) Uani 1 1 d . . .
P2 P 0.60236(5) 0.44593(3) 0.28156(3) 0.02518(12) Uani 1 1 d . . .
N1 N 0.89668(15) 0.44129(10) 0.34257(10) 0.0252(4) Uani 1 1 d . . .
N2 N 0.55906(19) 0.28312(14) 0.41036(14) 0.0511(6) Uani 1 1 d . . .
C1 C 1.00428(19) 0.39539(12) 0.35775(12) 0.0254(4) Uani 1 1 d . . .
C2 C 1.0706(2) 0.39020(13) 0.29924(13) 0.0300(5) Uani 1 1 d . . .
H2 H 1.1473 0.3577 0.3112 0.036 Uiso 1 1 calc R . .
C3 C 1.0216(2) 0.43379(14) 0.22300(14) 0.0342(5) Uani 1 1 d . . .
H3 H 1.0671 0.4338 0.1830 0.041 Uiso 1 1 calc R . .
C4 C 0.9062(2) 0.47745(14) 0.20508(13) 0.0332(5) Uani 1 1 d . . .
H4 H 0.8700 0.5059 0.1521 0.040 Uiso 1 1 calc R . .
C5 C 0.8449(2) 0.47858(13) 0.26646(13) 0.0278(5) Uani 1 1 d . . .
C6 C 1.04320(19) 0.35018(13) 0.44245(13) 0.0281(5) Uani 1 1 d . . .
H6A H 1.0782 0.3908 0.4897 0.034 Uiso 1 1 calc R . .
H6B H 1.1127 0.3096 0.4450 0.034 Uiso 1 1 calc R . .
C7 C 0.9289(2) 0.31247(13) 0.57413(12) 0.0278(5) Uani 1 1 d . . .
C8 C 0.8871(3) 0.40307(16) 0.57845(16) 0.0483(7) Uani 1 1 d . . .
H8A H 0.9004 0.4181 0.6383 0.072 Uiso 1 1 calc R . .
H8B H 0.7951 0.4092 0.5445 0.072 Uiso 1 1 calc R . .
H8C H 0.9392 0.4399 0.5554 0.072 Uiso 1 1 calc R . .
C9 C 1.0686(2) 0.30071(15) 0.63491(13) 0.0364(5) Uani 1 1 d . . .
H9A H 1.0753 0.3203 0.6924 0.055 Uiso 1 1 calc R . .
H9B H 1.1280 0.3328 0.6136 0.055 Uiso 1 1 calc R . .
H9C H 1.0917 0.2415 0.6375 0.055 Uiso 1 1 calc R . .
C10 C 0.8380(2) 0.25615(18) 0.60336(15) 0.0477(7) Uani 1 1 d . . .
H10A H 0.8693 0.1985 0.6079 0.071 Uiso 1 1 calc R . .
H10B H 0.7502 0.2590 0.5614 0.071 Uiso 1 1 calc R . .
H10C H 0.8363 0.2749 0.6594 0.071 Uiso 1 1 calc R . .
C11 C 0.93290(19) 0.18288(13) 0.43488(13) 0.0266(4) Uani 1 1 d . . .
C12 C 0.9300(3) 0.18388(16) 0.34105(14) 0.0480(7) Uani 1 1 d . . .
H12A H 1.0051 0.2149 0.3371 0.072 Uiso 1 1 calc R . .
H12B H 0.8500 0.2109 0.3050 0.072 Uiso 1 1 calc R . .
H12C H 0.9330 0.1265 0.3213 0.072 Uiso 1 1 calc R . .
C13 C 0.8207(2) 0.12818(15) 0.44015(18) 0.0487(7) Uani 1 1 d . . .
H13A H 0.8256 0.0734 0.4152 0.073 Uiso 1 1 calc R . .
H13B H 0.7379 0.1547 0.4083 0.073 Uiso 1 1 calc R . .
H13C H 0.8268 0.1215 0.5003 0.073 Uiso 1 1 calc R . .
C14 C 1.0615(2) 0.14463(13) 0.49125(14) 0.0330(5) Uani 1 1 d . . .
H14A H 1.0617 0.1402 0.5504 0.050 Uiso 1 1 calc R . .
H14B H 1.1336 0.1802 0.4897 0.050 Uiso 1 1 calc R . .
H14C H 1.0715 0.0890 0.4697 0.050 Uiso 1 1 calc R . .
C15 C 0.7160(2) 0.51875(13) 0.25458(14) 0.0325(5) Uani 1 1 d . . .
H15A H 0.6771 0.5371 0.1942 0.039 Uiso 1 1 calc R . .
H15B H 0.7291 0.5687 0.2917 0.039 Uiso 1 1 calc R . .
C16 C 0.5025(2) 0.40269(13) 0.17409(13) 0.0308(5) Uani 1 1 d . . .
C17 C 0.4109(2) 0.33509(16) 0.18612(17) 0.0473(6) Uani 1 1 d . . .
H17A H 0.3711 0.3055 0.1318 0.071 Uiso 1 1 calc R . .
H17B H 0.3429 0.3610 0.2042 0.071 Uiso 1 1 calc R . .
H17C H 0.4601 0.2955 0.2301 0.071 Uiso 1 1 calc R . .
C18 C 0.4249(3) 0.46620(16) 0.10785(15) 0.0496(7) Uani 1 1 d . . .
H18A H 0.3887 0.4390 0.0519 0.074 Uiso 1 1 calc R . .
H18B H 0.4821 0.5119 0.1036 0.074 Uiso 1 1 calc R . .
H18C H 0.3542 0.4885 0.1256 0.074 Uiso 1 1 calc R . .
C19 C 0.6007(2) 0.35970(16) 0.13939(16) 0.0464(6) Uani 1 1 d . . .
H19A H 0.6538 0.3207 0.1825 0.070 Uiso 1 1 calc R . .
H19B H 0.6568 0.4018 0.1268 0.070 Uiso 1 1 calc R . .
H19C H 0.5541 0.3292 0.0868 0.070 Uiso 1 1 calc R . .
C20 C 0.5079(2) 0.52092(14) 0.32623(14) 0.0341(5) Uani 1 1 d . . .
C21 C 0.4747(3) 0.60420(15) 0.27797(17) 0.0508(7) Uani 1 1 d . . .
H21A H 0.4255 0.6392 0.3048 0.076 Uiso 1 1 calc R . .
H21B H 0.4225 0.5937 0.2180 0.076 Uiso 1 1 calc R . .
H21C H 0.5551 0.6328 0.2803 0.076 Uiso 1 1 calc R . .
C22 C 0.5951(3) 0.53783(18) 0.41871(15) 0.0507(7) Uani 1 1 d . . .
H22A H 0.6791 0.5593 0.4186 0.076 Uiso 1 1 calc R . .
H22B H 0.6085 0.4859 0.4518 0.076 Uiso 1 1 calc R . .
H22C H 0.5537 0.5791 0.4449 0.076 Uiso 1 1 calc R . .
C23 C 0.3824(2) 0.47978(17) 0.32873(18) 0.0502(7) Uani 1 1 d . . .
H23A H 0.3434 0.5144 0.3625 0.075 Uiso 1 1 calc R . .
H23B H 0.4023 0.4245 0.3551 0.075 Uiso 1 1 calc R . .
H23C H 0.3215 0.4741 0.2702 0.075 Uiso 1 1 calc R . .
C24 C 0.4645(2) 0.25088(14) 0.40743(14) 0.0356(5) Uani 1 1 d . . .

loop_
_atom_site_aniso_label
_atom_site_aniso_U_11
_atom_site_aniso_U_22
_atom_site_aniso_U_33
_atom_site_aniso_U_23
_atom_site_aniso_U_13
_atom_site_aniso_U_12
Cu1 0.01879(13) 0.02842(14) 0.03032(14) 0.00379(11) 0.00666(10) -0.00101(10)
S1 0.0277(3) 0.0469(4) 0.0605(4) 0.0027(3) 0.0185(3) -0.0065(3)
P1 0.0174(2) 0.0221(3) 0.0209(2) 0.0003(2) 0.00530(19) -0.00320(19)
P2 0.0188(3) 0.0224(3) 0.0313(3) 0.0009(2) 0.0042(2) 0.0005(2)
N1 0.0214(9) 0.0264(9) 0.0271(9) 0.0028(7) 0.0071(7) -0.0042(7)
N2 0.0231(10) 0.0608(14) 0.0671(14) 0.0310(12) 0.0119(10) -0.0002(10)
C1 0.0208(10) 0.0249(10) 0.0292(11) 0.0006(8) 0.0066(8) -0.0072(8)
C2 0.0248(11) 0.0287(11) 0.0395(12) -0.0012(9) 0.0146(9) -0.0048(9)
C3 0.0365(13) 0.0399(13) 0.0311(12) -0.0040(10) 0.0176(10) -0.0146(10)
C4 0.0337(12) 0.0374(12) 0.0267(11) 0.0063(9) 0.0075(9) -0.0111(10)
C5 0.0246(10) 0.0249(11) 0.0310(11) 0.0033(9) 0.0052(9) -0.0077(9)
C6 0.0186(10) 0.0330(12) 0.0316(11) 0.0067(9) 0.0070(8) -0.0038(9)
C7 0.0278(11) 0.0341(11) 0.0211(10) -0.0046(9) 0.0076(9) -0.0043(9)
C8 0.0524(16) 0.0468(15) 0.0391(14) -0.0184(12) 0.0065(12) 0.0055(13)
C9 0.0362(13) 0.0453(14) 0.0227(11) -0.0037(10) 0.0031(9) -0.0079(11)
C10 0.0434(15) 0.0766(19) 0.0265(12) -0.0024(12) 0.0163(11) -0.0180(14)
C11 0.0239(10) 0.0256(10) 0.0284(11) -0.0041(8) 0.0061(9) 0.0003(8)
C12 0.0611(17) 0.0482(15) 0.0282(12) -0.0091(11) 0.0064(11) 0.0199(13)
C13 0.0353(13) 0.0273(12) 0.0805(19) -0.0125(13) 0.0154(13) -0.0099(11)
C14 0.0322(12) 0.0316(12) 0.0349(12) 0.0027(9) 0.0106(10) 0.0046(10)
C15 0.0309(12) 0.0248(11) 0.0379(12) 0.0078(9) 0.0063(10) -0.0020(9)
C16 0.0246(11) 0.0290(11) 0.0330(11) -0.0034(9) 0.0018(9) 0.0033(9)
C17 0.0364(14) 0.0452(15) 0.0529(15) -0.0103(12) 0.0050(12) -0.0121(11)
C18 0.0506(16) 0.0435(15) 0.0396(14) -0.0008(11) -0.0052(12) 0.0113(12)
C19 0.0361(13) 0.0509(16) 0.0463(14) -0.0169(12) 0.0057(11) 0.0069(12)
C20 0.0307(12) 0.0281(11) 0.0413(13) -0.0040(10) 0.0090(10) 0.0063(9)
C21 0.0523(16) 0.0343(14) 0.0616(17) -0.0037(12) 0.0131(13) 0.0136(12)
C22 0.0462(16) 0.0614(18) 0.0419(14) -0.0121(13) 0.0110(12) 0.0089(13)
C23 0.0327(13) 0.0492(16) 0.0730(19) -0.0093(14) 0.0231(13) 0.0059(12)
C24 0.0274(12) 0.0398(13) 0.0395(13) 0.0120(10) 0.0110(10) 0.0069(10)

loop_
_atom_type_symbol
_atom_type_description
_atom_type_scat_dispersion_real
_atom_type_scat_dispersion_imag
_atom_type_scat_source
C C 0.0033 0.0016 'International Tables Vol C Tables 4.2.6.8 and 6.1.1.4'
H H 0.0000 0.0000 'International Tables Vol C Tables 4.2.6.8 and 6.1.1.4'
Cu Cu 0.3201 1.2651 'International Tables Vol C Tables 4.2.6.8 and 6.1.1.4'
N N 0.0061 0.0033 'International Tables Vol C Tables 4.2.6.8 and 6.1.1.4'
P P 0.1023 0.0942 'International Tables Vol C Tables 4.2.6.8 and 6.1.1.4'
S S 0.1246 0.1234 'International Tables Vol C Tables 4.2.6.8 and 6.1.1.4'

loop_
_geom_angle_atom_site_label_1
_geom_angle_atom_site_label_2
_geom_angle_atom_site_label_3
_geom_angle
_geom_angle_site_symmetry_1
_geom_angle_site_symmetry_3
_geom_angle_publ_flag
N2 Cu1 P1 112.23(6) . . ?
N2 Cu1 P2 108.60(6) . . ?
P1 Cu1 P2 139.01(2) . . ?
C6 P1 C11 102.89(10) . . ?
C6 P1 C7 102.00(9) . . ?
C11 P1 C7 112.10(9) . . ?
C6 P1 Cu1 117.04(7) . . ?
C11 P1 Cu1 114.19(7) . . ?
C7 P1 Cu1 108.02(7) . . ?
C15 P2 C16 103.23(10) . . ?
C15 P2 C20 100.86(10) . . ?
C16 P2 C20 112.52(10) . . ?
C15 P2 Cu1 116.02(7) . . ?
C16 P2 Cu1 112.42(7) . . ?
C20 P2 Cu1 111.11(7) . . ?
C5 N1 C1 119.57(17) . . ?
C24 N2 Cu1 163.6(2) . . ?
N1 C1 C2 122.05(18) . . ?
N1 C1 C6 113.49(17) . . ?
C2 C1 C6 124.46(19) . . ?
C3 C2 C1 118.0(2) . . ?
C3 C2 H2 121.0 . . ?
C1 C2 H2 121.0 . . ?
C2 C3 C4 120.0(2) . . ?
C2 C3 H3 120.0 . . ?
C4 C3 H3 120.0 . . ?
C3 C4 C5 118.4(2) . . ?
C3 C4 H4 120.8 . . ?
C5 C4 H4 120.8 . . ?
N1 C5 C4 121.7(2) . . ?
N1 C5 C15 113.63(18) . . ?
C4 C5 C15 124.67(19) . . ?
C1 C6 P1 111.32(13) . . ?
C1 C6 H6A 109.4 . . ?
P1 C6 H6A 109.4 . . ?
C1 C6 H6B 109.4 . . ?
P1 C6 H6B 109.4 . . ?
H6A C6 H6B 108.0 . . ?
C8 C7 C10 108.1(2) . . ?
C8 C7 C9 109.44(18) . . ?
C10 C7 C9 109.18(18) . . ?
C8 C7 P1 104.45(15) . . ?
C10 C7 P1 109.65(14) . . ?
C9 C7 P1 115.73(15) . . ?
C7 C8 H8A 109.5 . . ?
C7 C8 H8B 109.5 . . ?
H8A C8 H8B 109.5 . . ?
C7 C8 H8C 109.5 . . ?
H8A C8 H8C 109.5 . . ?
H8B C8 H8C 109.5 . . ?
C7 C9 H9A 109.5 . . ?
C7 C9 H9B 109.5 . . ?
H9A C9 H9B 109.5 . . ?
C7 C9 H9C 109.5 . . ?
H9A C9 H9C 109.5 . . ?
H9B C9 H9C 109.5 . . ?
C7 C10 H10A 109.5 . . ?
C7 C10 H10B 109.5 . . ?
H10A C10 H10B 109.5 . . ?
C7 C10 H10C 109.5 . . ?
H10A C10 H10C 109.5 . . ?
H10B C10 H10C 109.5 . . ?
C14 C11 C13 109.00(18) . . ?
C14 C11 C12 108.95(18) . . ?
C13 C11 C12 108.24(19) . . ?
C14 C11 P1 116.58(14) . . ?
C13 C11 P1 109.58(15) . . ?
C12 C11 P1 104.14(15) . . ?
C11 C12 H12A 109.5 . . ?
C11 C12 H12B 109.5 . . ?
H12A C12 H12B 109.5 . . ?
C11 C12 H12C 109.5 . . ?
H12A C12 H12C 109.5 . . ?
H12B C12 H12C 109.5 . . ?
C11 C13 H13A 109.5 . . ?
C11 C13 H13B 109.5 . . ?
H13A C13 H13B 109.5 . . ?
C11 C13 H13C 109.5 . . ?
H13A C13 H13C 109.5 . . ?
H13B C13 H13C 109.5 . . ?
C11 C14 H14A 109.5 . . ?
C11 C14 H14B 109.5 . . ?
H14A C14 H14B 109.5 . . ?
C11 C14 H14C 109.5 . . ?
H14A C14 H14C 109.5 . . ?
H14B C14 H14C 109.5 . . ?
C5 C15 P2 111.73(14) . . ?
C5 C15 H15A 109.3 . . ?
P2 C15 H15A 109.3 . . ?
C5 C15 H15B 109.3 . . ?
P2 C15 H15B 109.3 . . ?
H15A C15 H15B 107.9 . . ?
C18 C16 C17 109.44(19) . . ?
C18 C16 C19 108.8(2) . . ?
C17 C16 C19 107.31(19) . . ?
C18 C16 P2 116.13(15) . . ?
C17 C16 P2 109.72(16) . . ?
C19 C16 P2 105.06(14) . . ?
C16 C17 H17A 109.5 . . ?
C16 C17 H17B 109.5 . . ?
H17A C17 H17B 109.5 . . ?
C16 C17 H17C 109.5 . . ?
H17A C17 H17C 109.5 . . ?
H17B C17 H17C 109.5 . . ?
C16 C18 H18A 109.5 . . ?
C16 C18 H18B 109.5 . . ?
H18A C18 H18B 109.5 . . ?
C16 C18 H18C 109.5 . . ?
H18A C18 H18C 109.5 . . ?
H18B C18 H18C 109.5 . . ?
C16 C19 H19A 109.5 . . ?
C16 C19 H19B 109.5 . . ?
H19A C19 H19B 109.5 . . ?
C16 C19 H19C 109.5 . . ?
H19A C19 H19C 109.5 . . ?
H19B C19 H19C 109.5 . . ?
C23 C20 C22 108.4(2) . . ?
C23 C20 C21 109.2(2) . . ?
C22 C20 C21 109.0(2) . . ?
C23 C20 P2 110.23(15) . . ?
C22 C20 P2 105.22(15) . . ?
C21 C20 P2 114.60(17) . . ?
C20 C21 H21A 109.5 . . ?
C20 C21 H21B 109.5 . . ?
H21A C21 H21B 109.5 . . ?
C20 C21 H21C 109.5 . . ?
H21A C21 H21C 109.5 . . ?
H21B C21 H21C 109.5 . . ?
C20 C22 H22A 109.5 . . ?
C20 C22 H22B 109.5 . . ?
H22A C22 H22B 109.5 . . ?
C20 C22 H22C 109.5 . . ?
H22A C22 H22C 109.5 . . ?
H22B C22 H22C 109.5 . . ?
C20 C23 H23A 109.5 . . ?
C20 C23 H23B 109.5 . . ?
H23A C23 H23B 109.5 . . ?
C20 C23 H23C 109.5 . . ?
H23A C23 H23C 109.5 . . ?
H23B C23 H23C 109.5 . . ?
N2 C24 S1 179.4(3) . . ?

loop_
_geom_bond_atom_site_label_1
_geom_bond_atom_site_label_2
_geom_bond_distance
_geom_bond_site_symmetry_2
_geom_bond_publ_flag
Cu1 N2 1.985(2) . ?
Cu1 P1 2.3123(5) . ?
Cu1 P2 2.3152(6) . ?
S1 C24 1.641(2) . ?
P1 C6 1.867(2) . ?
P1 C11 1.875(2) . ?
P1 C7 1.876(2) . ?
P2 C15 1.863(2) . ?
P2 C16 1.881(2) . ?
P2 C20 1.887(2) . ?
N1 C5 1.337(2) . ?
N1 C1 1.338(2) . ?
N2 C24 1.141(3) . ?
C1 C2 1.389(3) . ?
C1 C6 1.507(3) . ?
C2 C3 1.384(3) . ?
C2 H2 0.9500 . ?
C3 C4 1.385(3) . ?
C3 H3 0.9500 . ?
C4 C5 1.388(3) . ?
C4 H4 0.9500 . ?
C5 C15 1.501(3) . ?
C6 H6A 0.9900 . ?
C6 H6B 0.9900 . ?
C7 C8 1.532(3) . ?
C7 C10 1.534(3) . ?
C7 C9 1.535(3) . ?
C8 H8A 0.9800 . ?
C8 H8B 0.9800 . ?
C8 H8C 0.9800 . ?
C9 H9A 0.9800 . ?
C9 H9B 0.9800 . ?
C9 H9C 0.9800 . ?
C10 H10A 0.9800 . ?
C10 H10B 0.9800 . ?
C10 H10C 0.9800 . ?
C11 C14 1.533(3) . ?
C11 C13 1.533(3) . ?
C11 C12 1.540(3) . ?
C12 H12A 0.9800 . ?
C12 H12B 0.9800 . ?
C12 H12C 0.9800 . ?
C13 H13A 0.9800 . ?
C13 H13B 0.9800 . ?
C13 H13C 0.9800 . ?
C14 H14A 0.9800 . ?
C14 H14B 0.9800 . ?
C14 H14C 0.9800 . ?
C15 H15A 0.9900 . ?
C15 H15B 0.9900 . ?
C16 C18 1.529(3) . ?
C16 C17 1.533(3) . ?
C16 C19 1.536(3) . ?
C17 H17A 0.9800 . ?
C17 H17B 0.9800 . ?
C17 H17C 0.9800 . ?
C18 H18A 0.9800 . ?
C18 H18B 0.9800 . ?
C18 H18C 0.9800 . ?
C19 H19A 0.9800 . ?
C19 H19B 0.9800 . ?
C19 H19C 0.9800 . ?
C20 C23 1.533(3) . ?
C20 C22 1.533(3) . ?
C20 C21 1.536(3) . ?
C21 H21A 0.9800 . ?
C21 H21B 0.9800 . ?
C21 H21C 0.9800 . ?
C22 H22A 0.9800 . ?
C22 H22B 0.9800 . ?
C22 H22C 0.9800 . ?
C23 H23A 0.9800 . ?
C23 H23B 0.9800 . ?
C23 H23C 0.9800 . ?

loop_
_geom_torsion_atom_site_label_1
_geom_torsion_atom_site_label_2
_geom_torsion_atom_site_label_3
_geom_torsion_atom_site_label_4
_geom_torsion
_geom_torsion_site_symmetry_1
_geom_torsion_site_symmetry_2
_geom_torsion_site_symmetry_3
_geom_torsion_site_symmetry_4
_geom_torsion_publ_flag
N2 Cu1 P1 C6 -174.82(11) . . . . ?
P2 Cu1 P1 C6 -0.19(9) . . . . ?
N2 Cu1 P1 C11 64.92(11) . . . . ?
P2 Cu1 P1 C11 -120.45(8) . . . . ?
N2 Cu1 P1 C7 -60.52(11) . . . . ?
P2 Cu1 P1 C7 114.11(8) . . . . ?
N2 Cu1 P2 C15 172.16(11) . . . . ?
P1 Cu1 P2 C15 -2.59(9) . . . . ?
N2 Cu1 P2 C16 -69.36(11) . . . . ?
P1 Cu1 P2 C16 115.89(8) . . . . ?
N2 Cu1 P2 C20 57.76(11) . . . . ?
P1 Cu1 P2 C20 -116.99(8) . . . . ?
P1 Cu1 N2 C24 -141.9(8) . . . . ?
P2 Cu1 N2 C24 41.8(8) . . . . ?
C5 N1 C1 C2 5.1(3) . . . . ?
C5 N1 C1 C6 -174.01(17) . . . . ?
N1 C1 C2 C3 -0.5(3) . . . . ?
C6 C1 C2 C3 178.50(19) . . . . ?
C1 C2 C3 C4 -3.2(3) . . . . ?
C2 C3 C4 C5 2.3(3) . . . . ?
C1 N1 C5 C4 -6.0(3) . . . . ?
C1 N1 C5 C15 172.72(17) . . . . ?
C3 C4 C5 N1 2.3(3) . . . . ?
C3 C4 C5 C15 -176.27(19) . . . . ?
N1 C1 C6 P1 48.5(2) . . . . ?
C2 C1 C6 P1 -130.61(18) . . . . ?
C11 P1 C6 C1 103.13(16) . . . . ?
C7 P1 C6 C1 -140.56(15) . . . . ?
Cu1 P1 C6 C1 -22.95(17) . . . . ?
C6 P1 C7 C8 75.87(17) . . . . ?
C11 P1 C7 C8 -174.71(15) . . . . ?
Cu1 P1 C7 C8 -48.04(16) . . . . ?
C6 P1 C7 C10 -168.52(17) . . . . ?
C11 P1 C7 C10 -59.10(19) . . . . ?
Cu1 P1 C7 C10 67.57(17) . . . . ?
C6 P1 C7 C9 -44.51(18) . . . . ?
C11 P1 C7 C9 64.91(18) . . . . ?
Cu1 P1 C7 C9 -168.42(14) . . . . ?
C6 P1 C11 C14 58.45(17) . . . . ?
C7 P1 C11 C14 -50.40(18) . . . . ?
Cu1 P1 C11 C14 -173.66(13) . . . . ?
C6 P1 C11 C13 -177.19(16) . . . . ?
C7 P1 C11 C13 73.96(17) . . . . ?
Cu1 P1 C11 C13 -49.30(17) . . . . ?
C6 P1 C11 C12 -61.58(16) . . . . ?
C7 P1 C11 C12 -170.43(15) . . . . ?
Cu1 P1 C11 C12 66.31(16) . . . . ?
N1 C5 C15 P2 -50.1(2) . . . . ?
C4 C5 C15 P2 128.64(19) . . . . ?
C16 P2 C15 C5 -96.70(16) . . . . ?
C20 P2 C15 C5 146.83(16) . . . . ?
Cu1 P2 C15 C5 26.72(18) . . . . ?
C15 P2 C16 C18 -60.22(19) . . . . ?
C20 P2 C16 C18 47.7(2) . . . . ?
Cu1 P2 C16 C18 174.02(16) . . . . ?
C15 P2 C16 C17 175.06(16) . . . . ?
C20 P2 C16 C17 -77.07(18) . . . . ?
Cu1 P2 C16 C17 49.29(17) . . . . ?
C15 P2 C16 C19 59.99(17) . . . . ?
C20 P2 C16 C19 167.86(15) . . . . ?
Cu1 P2 C16 C19 -65.77(16) . . . . ?
C15 P2 C20 C23 163.42(17) . . . . ?
C16 P2 C20 C23 54.05(19) . . . . ?
Cu1 P2 C20 C23 -73.01(17) . . . . ?
C15 P2 C20 C22 -79.95(18) . . . . ?
C16 P2 C20 C22 170.67(16) . . . . ?
Cu1 P2 C20 C22 43.61(18) . . . . ?
C15 P2 C20 C21 39.72(19) . . . . ?
C16 P2 C20 C21 -69.66(19) . . . . ?
Cu1 P2 C20 C21 163.28(15) . . . . ?
